data_1522227
loop_
_publ_author_name
'Wu, M.-M.'
'Li, X.-L.'
'Shen, G.-P.'
'Xu, R.-R.'
'Li, J.'
'Proserpio, D.M.'

_publ_section_title
;
 Hydrothermal synnthesis and structural characterization of a novel
 hydroxo stannate: Sr2 Sn (O H)8
;
_journal_name_full 'Journal of Solid State Chemistry'
_journal_page_first 56
_journal_page_last 60
_journal_volume 151
_journal_year 2000
_chemical_formula_sum 'H8 O8 Sn Sr2'
_chemical_name_systematic 'Sr2 Sn (O H)8'
_space_group_IT_number 14
_symmetry_space_group_name_Hall '-P 2ybc'
_symmetry_space_group_name_H-M 'P 1 21/c 1'
_cell_angle_alpha 90
_cell_angle_beta 112.98
_cell_angle_gamma 90
_cell_formula_units_Z 2
_cell_length_a 6.006
_cell_length_b 11.058
_cell_length_c 6.129
_cell_volume 374.750
_citation_journal_id_ASTM JSSCBI
_cod_data_source_file Wu_JSSCBI_2000_1884.cif
_cod_data_source_block H8O8Sn1Sr2
_cod_original_cell_volume 374.7502
_cod_original_formula_sum 'H8 O8 Sn1 Sr2'
_cod_database_code 1522227

loop_
_symmetry_equiv_pos_as_xyz
x,y,z
-x,y+1/2,-z+1/2
-x,-y,-z
x,-y-1/2,z-1/2

loop_
_atom_site_label
_atom_site_type_symbol
_atom_site_fract_x
_atom_site_fract_y
_atom_site_fract_z
_atom_site_occupancy
_atom_site_U_iso_or_equiv
H3 H+1 0.4086 0.0814 0.1967 1 0.0
O4 O-2 0.5516 0.2269 0.0214 1 0.0
O2 O-2 0.8817 0.0603 0.2527 1 0.0
H2 H+1 0.7699 0.106 0.1793 1 0.0
O1 O-2 0.0177 0.1715 0.8725 1 0.0
Sr1 Sr+2 0.274 0.37022 0.10456 1 0.0
Sn1 Sn+4 0 0 0 1 0.0
H1 H+1 0.8776 0.1819 0.7819 1 0.0
O3 O-2 0.3485 0.0249 0.2412 1 0.0
H4 H+1 0.6288 0.2645 -0.0407 1 0.0
